data_7127552
loop_
_publ_author_name
'Abdollahi, Maryam F.'
'You, Jian'
'Wang, Tao'
'Zhao, Yuming'

_publ_section_title
;
 Molecular tuning of the crystallization-induced emission enhancement of
 diphenyl-dibenzofulvene luminogens.
;
_journal_issue 4
_journal_name_full 'Chemical communications (Cambridge, England)'
_journal_page_first 484
_journal_page_last 487
_journal_paper_doi 10.1039/d0cc07013k
_journal_volume 57
_journal_year 2021
_chemical_formula_moiety 'C28 H22 O2'
_chemical_formula_sum 'C28 H22 O2'
_chemical_formula_weight 390.45
_space_group_crystal_system monoclinic
_space_group_IT_number 14
_space_group_name_Hall '-P 2yn'
_space_group_name_H-M_alt 'P 1 21/n 1'
_atom_sites_solution_hydrogens geom
_atom_sites_solution_primary dual
_audit_creation_date 2019-10-02
_audit_creation_method
;
Olex2 1.2
(compiled 2018.05.29 svn.r3508 for OlexSys, GUI svn.r5506)
;
_audit_update_record
;
2020-07-17 deposited with the CCDC.	2020-11-30 downloaded from the CCDC.
;
_cell_angle_alpha 90
_cell_angle_beta 90.2256(3)
_cell_angle_gamma 90
_cell_formula_units_Z 4
_cell_length_a 13.76217(4)
_cell_length_b 10.08021(3)
_cell_length_c 14.38370(4)
_cell_measurement_reflns_used 113342
_cell_measurement_temperature 100(2)
_cell_measurement_theta_max 77.1300
_cell_measurement_theta_min 4.4390
_cell_volume 1995.371(10)
_computing_cell_refinement 'CrysAlisPro 1.171.40.61a (Rigaku OD, 2019)'
_computing_data_collection 'CrysAlisPro 1.171.40.61a (Rigaku OD, 2019)'
_computing_data_reduction 'CrysAlisPro 1.171.40.61a (Rigaku OD, 2019)'
_computing_molecular_graphics 'Olex2 (Dolomanov et al., 2009)'
_computing_publication_material 'Olex2 (Dolomanov et al., 2009)'
_computing_structure_refinement 'ShelXL (Sheldrick, 2015)'
_computing_structure_solution 'ShelXT (Sheldrick, 2015)'
_diffrn_ambient_environment N~2~
_diffrn_ambient_temperature 100(2)
_diffrn_detector 'Hybrid Pixel Array Detector'
_diffrn_detector_area_resol_mean 10.0000
_diffrn_detector_type HyPix
_diffrn_measured_fraction_theta_full 1.000
_diffrn_measured_fraction_theta_max 0.994
_diffrn_measurement_details
;
List of Runs (angles in degrees, time in seconds):

  # Type    Start    End  Width  t~exp~   \w     \q     \k     \f   Frames
#--------------------------------------------------------------------------
  1  \w     26.00 120.00   0.50    0.10    --   47.95  76.00-113.00  188
  2  \w     85.00 178.00   0.50    0.80    --  107.75  76.00-113.00  186
  3  \w     95.00 178.00   0.50    0.80    --  107.75  30.00-120.00  166
  4  \w     95.00 178.00   0.50    0.80    --  107.75 125.00   0.00  166
  5  \w     95.00 178.00   0.50    0.80    --  107.75 125.00-120.00  166
  6  \w     95.00 178.00   0.50    0.80    --  107.75  45.00 -60.00  166
  7  \w     95.00 178.00   0.50    0.80    --  107.75  30.00-150.00  166
  8  \w     85.00 178.00   0.50    0.80    --  107.75  77.00 -30.00  186
  9  \w     85.00 178.00   0.50    0.80    --  107.75  77.00  90.00  186
 10  \w     85.00 178.00   0.50    0.80    --  107.75  77.00  90.00  186
 11  \w     91.00 178.00   0.50    0.80    --  107.75  61.00  90.00  174
 12  \w     85.00 178.00   0.50    0.80    --  107.75  77.00   0.00  186
 13  \w     85.00 178.00   0.50    0.80    --  107.75  77.00-150.00  186
 14  \w     85.00 178.00   0.50    0.80    --  107.75  77.00 -90.00  186
 15  \w     85.00 178.00   0.50    0.80    --  107.75  77.00  60.00  186
 16  \w     85.00 178.00   0.50    0.80    --  107.75  77.00 120.00  186
 17  \w     91.00 178.00   0.50    0.80    --  107.75  61.00 150.00  174
 18  \w     85.00 178.00   0.50    0.80    --  107.75  77.00  55.86  186
 19  \w     85.00 178.00   0.50    0.80    --  107.75  77.00-120.00  186
 20  \w     85.00 178.00   0.50    0.80    --  107.75  77.00  30.00  186
 21  \w     91.00 178.00   0.50    0.80    --  107.75  61.00 -60.00  174
 22  \w     85.00 178.00   0.50    0.80    --  107.75  77.00-180.00  186
 23  \w     91.00 178.00   0.50    0.80    --  107.75  61.00   0.00  174
 24  \w     91.00 178.00   0.50    0.80    --  107.75  61.00  60.00  174
 25  \w     85.00 178.00   0.50    0.80    --  107.75  77.00 -60.00  186
 26  \w     91.00 178.00   0.50    0.80    --  107.75  61.00-180.00  174
 27  \w     91.00 178.00   0.50    0.80    --  107.75  61.00-120.00  174
 28  \w     91.00 178.00   0.50    0.80    --  107.75  61.00  30.00  174
 29  \w     85.00 178.00   0.50    0.80    --  107.75  77.00 150.00  186
 30  \w     91.00 178.00   0.50    0.80    --  107.75  61.00 120.00  174
 31  \w     91.00 178.00   0.50    0.80    --  107.75  61.00 -30.00  174
 32  \w     44.00 139.00   0.50    0.10    --   66.00  76.00 141.91  190
 33  \w     47.00 143.00   0.50    0.10    --   70.00  77.00 -42.26  192
 34  \w     48.00 143.00   0.50    0.10    --   70.00  76.00 111.51  190
 35  \w     35.00 122.00   0.50    0.10    --   47.95  19.00 150.00  174
 36  \w     35.00 114.00   0.50    0.80    --  107.75 -76.00 119.00  158
 37  \w     35.00 112.00   0.50    0.80    --  107.75-125.00  90.00  154
 38  \w     35.00 108.00   0.50    0.80    --  107.75-111.00 148.49  146
 39  \w     35.00  79.00   0.50    0.80    --  107.75 -61.00 150.00   88
 40  \w     35.00 106.00   0.50    0.80    --  107.75 -94.00 120.00  142
 41  \w     35.00 106.00   0.50    0.80    --  107.75 -94.00  60.00  142
 42  \w     35.00 106.00   0.50    0.80    --  107.75 -94.00 -90.00  142
 43  \w     35.00 106.00   0.50    0.80    --  107.75 -94.00-120.00  142
 44  \w     35.00 106.00   0.50    0.80    --  107.75 -94.00 -60.00  142
 45  \w     35.00 106.00   0.50    0.80    --  107.75 -94.00  30.00  142
 46  \w     35.00  79.00   0.50    0.80    --  107.75 -61.00  30.00   88
 47  \w     35.00  79.00   0.50    0.80    --  107.75 -61.00   0.00   88
 48  \w     35.00  79.00   0.50    0.80    --  107.75 -61.00  60.00   88
 49  \w     35.00 112.00   0.50    0.80    --  107.75-125.00  30.00  154
 50  \w     35.00 112.00   0.50    0.80    --  107.75-125.00-120.00  154
 51  \w     35.00 106.00   0.50    0.80    --  107.75 -94.00-150.00  142
 52  \w     35.00 112.00   0.50    0.80    --  107.75-125.00   0.00  154
 53  \w     35.00 106.00   0.50    0.80    --  107.75 -94.00-180.00  142
 54  \w     36.00 121.00   0.50    0.10    --   47.95  37.00-150.00  170
 55  \w     41.00 135.00   0.50    0.10    --   62.00  74.00 -35.65  188
 56  \w     45.00 139.00   0.50    0.10    --   66.00  73.00-165.18  188
 57  \w     45.00 139.00   0.50    0.10    --   66.00  74.00-148.60  188
 58  \w     32.00 126.00   0.50    0.10    --   54.00  76.00   5.86  188
 59  \w     36.00 131.00   0.50    0.10    --   58.00  75.00 177.43  190
 60  \w     37.00 131.00   0.50    0.10    --   58.00  73.00  67.45  188
 61  \w     30.00 126.00   0.50    0.10    --   54.00  79.00 -35.77  192
 62  \w     34.00 131.00   0.50    0.10    --   58.00  79.00 -87.43  194
 63  \w     25.00 120.00   0.50    0.10    --   47.95  77.00  60.00  190
 64  \w     25.00 120.00   0.50    0.10    --   47.95  77.00 150.00  190
 65  \w     13.00  40.00   0.50    0.10    --   42.00  91.00  87.07   54
 66  \w      1.00  40.00   0.50    0.10    --   30.00  91.00   1.08   78
 67  \w      9.00  41.00   0.50    0.10    --   38.00  90.00 -49.08   64
 68  \w     25.00 120.00   0.50    0.10    --   47.95  77.00 -60.00  190
 69  \w     28.00 122.00   0.50    0.10    --   50.00  76.00-130.69  188
 70  \w     28.00 122.00   0.50    0.10    --   50.00  76.00 -93.02  188
 71  \w     15.00  43.00   0.50    0.10    --   42.00  86.00-178.85   56
 72  \w     13.00  41.00   0.50    0.10    --   42.00  90.00-126.12   56
 73  \w    -12.00  83.00   0.50    0.10    --   10.00  75.00 -36.68  190
 74  \w    -12.00  18.00   0.50    0.10    --   22.00 101.00 109.16   60
 75  \w    -16.00  28.00   0.50    0.10    --  -47.95  19.00  30.00   88
 76  \w    -43.00 -14.00   0.50    0.80    --  -86.25  45.00  60.00   58
 77  \w   -100.00 -13.00   0.50    0.80    --  -86.25  76.00-113.00  174
 78  \w    -70.00  25.00   0.50    0.10    --  -47.95  76.00-113.00  190
 79  \w    -26.00  30.00   0.50    0.10    --   47.95 -19.00-180.00  112
 80  \w   -120.00 -25.00   0.50    0.10    --  -47.95 -76.00 119.00  190
 81  \w    -24.00  70.00   0.50    0.10    --   47.95 -76.00 119.00  188
 82  \w   -126.00 -30.00   0.50    0.10    --  -54.00 -79.00 -75.89  192
 83  \w   -126.00 -30.00   0.50    0.10    --  -54.00 -79.00-168.05  192
 84  \w   -126.00 -32.00   0.50    0.10    --  -54.00 -74.00  24.31  188
 85  \w   -126.00 -30.00   0.50    0.10    --  -54.00 -79.00 120.13  192
 86  \w   -126.00 -30.00   0.50    0.10    --  -54.00 -79.00  52.93  192
 87  \w   -131.00 -34.00   0.50    0.10    --  -58.00 -80.00  92.43  194
 88  \w   -131.00 -34.00   0.50    0.10    --  -58.00 -79.00  -5.34  194
 89  \w   -135.00 -40.00   0.50    0.10    --  -62.00 -75.00  45.48  190
 90  \w   -131.00 -36.00   0.50    0.10    --  -58.00 -74.00 -34.25  190
 91  \w   -143.00 -51.00   0.50    0.80    --  -70.00 -68.00  12.81  184
 92  \w   -143.00 -51.00   0.50    0.80    --  -70.00 -67.00  -2.51  184
 93  \w   -143.00 -51.00   0.50    0.80    --  -70.00 -67.00-122.56  184
 94  \w   -143.00 -49.00   0.50    0.80    --  -70.00 -72.00-153.26  188
 95  \w   -135.00 -39.00   0.50    0.10    --  -62.00 -78.00-173.20  192
 96  \w   -146.00 -52.00   0.50    0.80    --  -74.00 -75.00-158.68  188
 97  \w   -139.00 -45.00   0.50    0.10    --  -66.00 -72.00-141.36  188
 98  \w   -139.00 -46.00   0.50    0.10    --  -66.00 -70.00  50.24  186
 99  \w   -139.00 -46.00   0.50    0.10    --  -66.00 -71.00 -66.67  186
100  \w   -139.00 -46.00   0.50    0.10    --  -66.00 -71.00 123.89  186
101  \w   -139.00 -47.00   0.50    0.10    --  -66.00 -68.00 154.81  184
102  \w   -139.00 -43.00   0.50    0.10    --  -66.00 -77.00 -22.10  192
103  \w   -146.00 -51.00   0.50    0.80    --  -74.00 -76.00  53.03  190
104  \w   -159.00 -64.00   0.50    0.80    --  -86.25 -76.00 119.00  190
105  \w   -151.00 -55.00   0.50    0.80    --  -78.00 -76.00 171.31  192
106  \w   -151.00 -56.00   0.50    0.80    --  -78.00 -75.00 158.26  190
107  \w   -151.00 -57.00   0.50    0.80    --  -78.00 -72.00 -26.81  188
108  \w   -151.00 -56.00   0.50    0.80    --  -78.00 -75.00-111.38  190
109  \w   -151.00 -56.00   0.50    0.80    --  -78.00 -75.00 -77.38  190
110  \w   -154.00 -58.00   0.50    0.80    --  -82.00 -79.00-120.84  192
111  \w   -154.00 -60.00   0.50    0.80    --  -82.00 -75.00  94.10  188
112  \w   -159.00 -63.00   0.50    0.80    --  -86.00 -76.00  49.35  192
113  \w   -159.00 -65.00   0.50    0.80    --  -86.25 -72.00  61.04  188
114  \w   -159.00 -64.00   0.50    0.80    --  -86.25 -76.00 172.37  190
115  \w   -159.00 -63.00   0.50    0.80    --  -86.25 -77.00  30.00  192
116  \w   -159.00 -62.00   0.50    0.80    --  -86.25 -79.00 -81.25  194
117  \w   -159.00 -66.00   0.50    0.80    --  -86.25 -70.00 116.48  186
118  \w   -159.00 -65.00   0.50    0.80    --  -86.25 -73.00 149.26  188
119  \w   -159.00 -63.00   0.50    0.80    --  -86.25 -77.00 -30.00  192
120  \w   -159.00 -63.00   0.50    0.80    --  -86.25 -77.00-155.56  192
121  \w   -159.00 -63.00   0.50    0.80    --  -86.25 -77.00   0.00  192
122  \w   -159.00 -63.00   0.50    0.80    --  -86.25 -77.00 150.00  192
123  \w   -159.00 -67.00   0.50    0.80    --  -86.25 -67.00 121.81  184
124  \w   -159.00 -63.00   0.50    0.80    --  -86.25 -78.00 -38.20  192
125  \w   -159.00 -63.00   0.50    0.80    --  -86.25 -77.00  13.01  192
126  \w   -159.00 -63.00   0.50    0.80    --  -86.25 -77.00  90.00  192
127  \w   -159.00 -62.00   0.50    0.80    --  -86.25 -79.00 -99.90  194
128  \w   -159.00 -62.00   0.50    0.80    --  -86.25 -79.00-130.43  194
;
_diffrn_measurement_device 'four-circle diffractometer'
_diffrn_measurement_device_type 'XtaLAB Synergy, Dualflex, HyPix'
_diffrn_measurement_method '\w scans'
_diffrn_orient_matrix_type 'CrysAlisPro convention (1999,Acta A55,543-557)'
_diffrn_orient_matrix_UB_11 -0.0620296000
_diffrn_orient_matrix_UB_12 -0.0002477000
_diffrn_orient_matrix_UB_13 -0.0894034000
_diffrn_orient_matrix_UB_21 0.0073268000
_diffrn_orient_matrix_UB_22 0.1523600000
_diffrn_orient_matrix_UB_23 -0.0048213000
_diffrn_orient_matrix_UB_31 0.0928925000
_diffrn_orient_matrix_UB_32 -0.0121557000
_diffrn_orient_matrix_UB_33 -0.0587712000
_diffrn_radiation_monochromator mirror
_diffrn_radiation_probe x-ray
_diffrn_radiation_type 'Cu K\a'
_diffrn_radiation_wavelength 1.54184
_diffrn_reflns_av_R_equivalents 0.0521
_diffrn_reflns_av_unetI/netI 0.0118
_diffrn_reflns_Laue_measured_fraction_full 1.000
_diffrn_reflns_Laue_measured_fraction_max 0.994
_diffrn_reflns_limit_h_max 17
_diffrn_reflns_limit_h_min -16
_diffrn_reflns_limit_k_max 12
_diffrn_reflns_limit_k_min -12
_diffrn_reflns_limit_l_max 18
_diffrn_reflns_limit_l_min -18
_diffrn_reflns_number 156860
_diffrn_reflns_point_group_measured_fraction_full 1.000
_diffrn_reflns_point_group_measured_fraction_max 0.994
_diffrn_reflns_theta_full 67.684
_diffrn_reflns_theta_max 77.417
_diffrn_reflns_theta_min 4.438
_diffrn_source 'micro-focus sealed X-ray tube'
_diffrn_source_type 'PhotonJet (Cu) X-ray Source'
_exptl_absorpt_coefficient_mu 0.629
_exptl_absorpt_correction_T_max 1.000
_exptl_absorpt_correction_T_min 0.651
_exptl_absorpt_correction_type gaussian
_exptl_absorpt_process_details
;
CrysAlisPro 1.171.40.61a (Rigaku Oxford Diffraction, 2019)
Numerical absorption correction based on gaussian integration over
			a multifaceted crystal model
Empirical absorption correction using spherical harmonics,
 implemented in SCALE3 ABSPACK scaling algorithm.
;
_exptl_crystal_colour colourless
_exptl_crystal_colour_primary colourless
_exptl_crystal_density_diffrn 1.300
_exptl_crystal_description block
_exptl_crystal_F_000 824
_exptl_crystal_size_max 0.158
_exptl_crystal_size_mid 0.153
_exptl_crystal_size_min 0.113
_refine_diff_density_max 0.186
_refine_diff_density_min -0.223
_refine_diff_density_rms 0.042
_refine_ls_extinction_method none
_refine_ls_goodness_of_fit_ref 1.077
_refine_ls_hydrogen_treatment constr
_refine_ls_matrix_type full
_refine_ls_number_parameters 273
_refine_ls_number_reflns 4220
_refine_ls_number_restraints 0
_refine_ls_restrained_S_all 1.077
_refine_ls_R_factor_all 0.0364
_refine_ls_R_factor_gt 0.0357
_refine_ls_shift/su_max 0.000
_refine_ls_shift/su_mean 0.000
_refine_ls_structure_factor_coef Fsqd
_refine_ls_weighting_details 'w=1/[\s^2^(Fo^2^)+(0.0448P)^2^+0.7000P] where P=(Fo^2^+2Fc^2^)/3'
_refine_ls_weighting_scheme calc
_refine_ls_wR_factor_gt 0.0912
_refine_ls_wR_factor_ref 0.0918
_reflns_Friedel_coverage 0.000
_reflns_number_gt 4078
_reflns_number_total 4220
_reflns_threshold_expression 'I > 2\s(I)'
_cod_data_source_file d0cc07013k2.cif
_cod_data_source_block mf41
_cod_depositor_comments 'Adding full bibliography for 7127545--7127552.cif.'
_cod_original_cell_volume 1995.370(10)
_cod_database_code 7127552
_shelx_shelxl_version_number 2018/3
_chemical_oxdiff_formula C28H22O2
_chemical_oxdiff_usercomment colorless
_shelx_space_group_comment
;
The symmetry employed for this shelxl refinement is uniquely defined
by the following loop, which should always be used as a source of
symmetry information in preference to the above space-group names.
They are only intended as comments.
;
_diffrn_oxdiff_digest_frames
;
01d2df697b3157513aadf147003735231b218147cb1
;
_reflns_odcompleteness_completeness 99.91
_reflns_odcompleteness_iscentric 1
_reflns_odcompleteness_theta 74.33
_olex2_refinement_description
;
1. Fixed Uiso
 At 1.2 times of:
  All C(H) groups
 At 1.5 times of:
  All C(H,H,H) groups
2.a Aromatic/amide H refined with riding coordinates:
 C6(H6), C7(H7), C8(H8), C9(H9), C10(H10), C11(H11), C12(H12), C13(H13),
 C16(H16), C17(H17), C19(H19), C20(H20), C23(H23), C24(H24), C26(H26), C27(H27)
2.b Idealised Me refined as rotating group:
 C21(H21A,H21B,H21C), C28(H28A,H28B,H28C)
;
_olex2_submission_special_instructions 'No special instructions were received'
_oxdiff_exptl_absorpt_empirical_details
;
Empirical correction (ABSPACK) includes:
- Absorption correction using spherical harmonics
- Frame scaling
;
_oxdiff_exptl_absorpt_empirical_full_max 1.510
_oxdiff_exptl_absorpt_empirical_full_min 0.681

loop_
_space_group_symop_operation_xyz
'x, y, z'
'-x+1/2, y+1/2, -z+1/2'
'-x, -y, -z'
'x-1/2, -y-1/2, z-1/2'

loop_
_atom_site_label
_atom_site_type_symbol
_atom_site_fract_x
_atom_site_fract_y
_atom_site_fract_z
_atom_site_U_iso_or_equiv
_atom_site_adp_type
_atom_site_occupancy
_atom_site_site_symmetry_order
_atom_site_calc_flag
_atom_site_refinement_flags_posn
_atom_site_refinement_flags_adp
_atom_site_refinement_flags_occupancy
_atom_site_disorder_assembly
_atom_site_disorder_group
O1 O 0.08206(5) 0.11569(7) 0.50964(5) 0.02218(17) Uani 1 1 d . . . . .
O2 O 0.65861(5) 0.47605(7) 0.80769(5) 0.02211(17) Uani 1 1 d . . . . .
C1 C 0.53128(7) 0.21694(9) 0.41336(7) 0.0178(2) Uani 1 1 d . . . . .
C2 C 0.49224(7) 0.15193(9) 0.32756(7) 0.0178(2) Uani 1 1 d . . . . .
C3 C 0.56535(7) 0.15281(10) 0.25907(7) 0.0190(2) Uani 1 1 d . . . . .
C4 C 0.65292(7) 0.21346(10) 0.29820(7) 0.0198(2) Uani 1 1 d . . . . .
C5 C 0.63333(7) 0.25404(10) 0.38987(7) 0.0189(2) Uani 1 1 d . . . . .
C6 C 0.40243(7) 0.09451(10) 0.30607(7) 0.0195(2) Uani 1 1 d . . . . .
H6 H 0.352669 0.090229 0.351564 0.023 Uiso 1 1 calc R . . . .
C7 C 0.38672(7) 0.04360(10) 0.21714(7) 0.0216(2) Uani 1 1 d . . . . .
H7 H 0.325951 0.003875 0.202538 0.026 Uiso 1 1 calc R . . . .
C8 C 0.45858(8) 0.04995(10) 0.14929(7) 0.0231(2) Uani 1 1 d . . . . .
H8 H 0.445802 0.016907 0.088611 0.028 Uiso 1 1 calc R . . . .
C9 C 0.54880(8) 0.10438(10) 0.17002(7) 0.0220(2) Uani 1 1 d . . . . .
H9 H 0.598223 0.108402 0.124184 0.026 Uiso 1 1 calc R . . . .
C10 C 0.70545(7) 0.32314(10) 0.43879(7) 0.0220(2) Uani 1 1 d . . . . .
H10 H 0.693481 0.354812 0.499889 0.026 Uiso 1 1 calc R . . . .
C11 C 0.79493(8) 0.34481(11) 0.39667(8) 0.0264(2) Uani 1 1 d . . . . .
H11 H 0.843950 0.391476 0.429911 0.032 Uiso 1 1 calc R . . . .
C12 C 0.81458(8) 0.29992(12) 0.30709(8) 0.0282(2) Uani 1 1 d . . . . .
H12 H 0.876764 0.314318 0.280485 0.034 Uiso 1 1 calc R . . . .
C13 C 0.74311(8) 0.23416(11) 0.25685(8) 0.0248(2) Uani 1 1 d . . . . .
H13 H 0.755365 0.203823 0.195476 0.030 Uiso 1 1 calc R . . . .
C14 C 0.48170(7) 0.24149(9) 0.49281(7) 0.0180(2) Uani 1 1 d . . . . .
C15 C 0.37547(7) 0.21453(10) 0.49986(7) 0.0181(2) Uani 1 1 d . . . . .
C16 C 0.34164(7) 0.10455(10) 0.54942(7) 0.0197(2) Uani 1 1 d . . . . .
H16 H 0.386602 0.049942 0.581941 0.024 Uiso 1 1 calc R . . . .
C17 C 0.24356(7) 0.07413(10) 0.55176(7) 0.0206(2) Uani 1 1 d . . . . .
H17 H 0.221723 -0.001991 0.584538 0.025 Uiso 1 1 calc R . . . .
C18 C 0.17684(7) 0.15559(10) 0.50585(7) 0.0184(2) Uani 1 1 d . . . . .
C19 C 0.20878(7) 0.26893(10) 0.45980(7) 0.0196(2) Uani 1 1 d . . . . .
H19 H 0.163352 0.326565 0.430612 0.023 Uiso 1 1 calc R . . . .
C20 C 0.30779(7) 0.29719(10) 0.45684(7) 0.0195(2) Uani 1 1 d . . . . .
H20 H 0.329524 0.374123 0.424939 0.023 Uiso 1 1 calc R . . . .
C21 C 0.01302(7) 0.18861(11) 0.45557(7) 0.0223(2) Uani 1 1 d . . . . .
H21A H 0.036117 0.195838 0.391409 0.034 Uiso 1 1 calc GR . . . .
H21B H 0.005225 0.277575 0.481979 0.034 Uiso 1 1 calc GR . . . .
H21C H -0.049631 0.142411 0.456247 0.034 Uiso 1 1 calc GR . . . .
C22 C 0.52558(7) 0.29998(10) 0.57817(7) 0.0182(2) Uani 1 1 d . . . . .
C23 C 0.60487(7) 0.24181(10) 0.62395(7) 0.0205(2) Uani 1 1 d . . . . .
H23 H 0.630476 0.160263 0.601772 0.025 Uiso 1 1 calc R . . . .
C24 C 0.64636(7) 0.30161(10) 0.70102(7) 0.0209(2) Uani 1 1 d . . . . .
H24 H 0.700056 0.260970 0.731415 0.025 Uiso 1 1 calc R . . . .
C25 C 0.60948(7) 0.42165(10) 0.73428(7) 0.0187(2) Uani 1 1 d . . . . .
C26 C 0.52762(7) 0.47745(10) 0.69277(7) 0.0202(2) Uani 1 1 d . . . . .
H26 H 0.500336 0.556954 0.716681 0.024 Uiso 1 1 calc R . . . .
C27 C 0.48622(7) 0.41538(10) 0.61584(7) 0.0199(2) Uani 1 1 d . . . . .
H27 H 0.429639 0.452643 0.588254 0.024 Uiso 1 1 calc R . . . .
C28 C 0.62195(8) 0.59813(10) 0.84426(7) 0.0236(2) Uani 1 1 d . . . . .
H28A H 0.623261 0.666292 0.795701 0.035 Uiso 1 1 calc GR . . . .
H28B H 0.662498 0.626440 0.896792 0.035 Uiso 1 1 calc GR . . . .
H28C H 0.554979 0.585265 0.865346 0.035 Uiso 1 1 calc GR . . . .

loop_
_atom_site_aniso_label
_atom_site_aniso_U_11
_atom_site_aniso_U_22
_atom_site_aniso_U_33
_atom_site_aniso_U_23
_atom_site_aniso_U_13
_atom_site_aniso_U_12
O1 0.0168(3) 0.0242(4) 0.0255(4) 0.0046(3) -0.0003(3) -0.0018(3)
O2 0.0232(4) 0.0235(4) 0.0197(3) -0.0026(3) -0.0033(3) 0.0026(3)
C1 0.0175(4) 0.0146(4) 0.0212(5) 0.0024(3) -0.0019(4) 0.0010(3)
C2 0.0193(5) 0.0146(4) 0.0194(5) 0.0022(3) 0.0001(4) 0.0026(3)
C3 0.0190(5) 0.0164(4) 0.0216(5) 0.0032(4) 0.0011(4) 0.0021(4)
C4 0.0186(5) 0.0183(5) 0.0226(5) 0.0043(4) 0.0001(4) 0.0021(4)
C5 0.0176(5) 0.0167(4) 0.0223(5) 0.0045(4) -0.0002(4) 0.0021(4)
C6 0.0197(5) 0.0170(4) 0.0217(5) 0.0014(4) 0.0010(4) 0.0005(4)
C7 0.0224(5) 0.0170(5) 0.0255(5) 0.0001(4) -0.0020(4) -0.0010(4)
C8 0.0295(5) 0.0193(5) 0.0204(5) -0.0018(4) -0.0006(4) 0.0000(4)
C9 0.0247(5) 0.0195(5) 0.0217(5) 0.0009(4) 0.0037(4) 0.0016(4)
C10 0.0197(5) 0.0229(5) 0.0233(5) 0.0033(4) -0.0016(4) -0.0009(4)
C11 0.0198(5) 0.0289(5) 0.0304(5) 0.0057(4) -0.0036(4) -0.0045(4)
C12 0.0184(5) 0.0346(6) 0.0316(6) 0.0076(5) 0.0026(4) -0.0024(4)
C13 0.0206(5) 0.0292(5) 0.0245(5) 0.0044(4) 0.0028(4) 0.0014(4)
C14 0.0186(5) 0.0145(4) 0.0210(5) 0.0026(4) -0.0011(4) 0.0012(3)
C15 0.0185(5) 0.0186(5) 0.0172(4) -0.0019(3) 0.0003(3) 0.0007(4)
C16 0.0206(5) 0.0195(5) 0.0191(5) 0.0019(4) -0.0013(4) 0.0021(4)
C17 0.0224(5) 0.0194(5) 0.0199(5) 0.0031(4) 0.0008(4) -0.0011(4)
C18 0.0171(4) 0.0201(5) 0.0180(4) -0.0022(4) 0.0014(3) -0.0011(4)
C19 0.0189(5) 0.0188(5) 0.0210(5) 0.0010(4) -0.0004(4) 0.0026(4)
C20 0.0205(5) 0.0171(4) 0.0210(5) 0.0022(4) 0.0012(4) 0.0001(4)
C21 0.0176(5) 0.0251(5) 0.0243(5) 0.0009(4) -0.0011(4) 0.0005(4)
C22 0.0180(4) 0.0181(5) 0.0187(5) 0.0022(4) 0.0011(4) -0.0011(4)
C23 0.0213(5) 0.0186(5) 0.0217(5) 0.0009(4) 0.0006(4) 0.0032(4)
C24 0.0200(5) 0.0222(5) 0.0204(5) 0.0029(4) -0.0017(4) 0.0039(4)
C25 0.0195(5) 0.0204(5) 0.0162(4) 0.0023(4) 0.0005(4) -0.0018(4)
C26 0.0213(5) 0.0179(5) 0.0215(5) 0.0001(4) 0.0012(4) 0.0021(4)
C27 0.0181(5) 0.0197(5) 0.0220(5) 0.0024(4) -0.0016(4) 0.0020(4)
C28 0.0274(5) 0.0212(5) 0.0222(5) -0.0020(4) -0.0014(4) -0.0001(4)

loop_
_atom_type_symbol
_atom_type_description
_atom_type_scat_dispersion_real
_atom_type_scat_dispersion_imag
_atom_type_scat_source
C C 0.0181 0.0091 'International Tables Vol C Tables 4.2.6.8 and 6.1.1.4'
H H 0.0000 0.0000 'International Tables Vol C Tables 4.2.6.8 and 6.1.1.4'
O O 0.0492 0.0322 'International Tables Vol C Tables 4.2.6.8 and 6.1.1.4'

loop_
_exptl_crystal_face_index_h
_exptl_crystal_face_index_k
_exptl_crystal_face_index_l
_exptl_crystal_face_perp_dist
-7 0 5 0.0708
8 0 -4 0.0808
4 3 7 0.0619
-4 -3 -7 0.0506
8 0 -4 0.0811
-8 0 4 0.0716
6 0 7 0.0610
0 0 9 0.0568
-8 0 -4 0.0501
4 -1 -8 0.0776
9 0 -2 0.0854
3 -6 3 0.0566
-2 6 -4 0.0913
-5 5 0 0.0857
-6 -2 6 0.0766
4 4 -6 0.0936
7 -3 -3 0.0776
0 -6 -2 0.0592
-5 -5 2 0.0617
-2 6 3 0.0950
-8 -2 -1 0.0566
-3 3 8 0.0713
-4 -1 -8 0.0487
-5 1 -8 0.0578

loop_
_geom_angle_atom_site_label_1
_geom_angle_atom_site_label_2
_geom_angle_atom_site_label_3
_geom_angle
_geom_angle_site_symmetry_1
_geom_angle_site_symmetry_3
_geom_angle_publ_flag
C18 O1 C21 117.37(8) . . ?
C25 O2 C28 117.07(8) . . ?
C5 C1 C2 104.96(8) . . ?
C14 C1 C2 126.53(9) . . ?
C14 C1 C5 128.44(9) . . ?
C3 C2 C1 108.59(8) . . ?
C6 C2 C1 132.70(9) . . ?
C6 C2 C3 118.71(9) . . ?
C2 C3 C4 108.83(9) . . ?
C9 C3 C2 121.80(9) . . ?
C9 C3 C4 129.35(9) . . ?
C5 C4 C3 108.75(9) . . ?
C13 C4 C3 129.22(10) . . ?
C13 C4 C5 122.02(10) . . ?
C4 C5 C1 108.84(8) . . ?
C10 C5 C1 132.56(9) . . ?
C10 C5 C4 118.51(9) . . ?
C7 C6 C2 119.26(9) . . ?
C8 C7 C6 121.17(10) . . ?
C9 C8 C7 120.27(9) . . ?
C3 C9 C8 118.70(9) . . ?
C11 C10 C5 119.08(10) . . ?
C10 C11 C12 121.80(10) . . ?
C13 C12 C11 119.82(10) . . ?
C12 C13 C4 118.69(10) . . ?
C1 C14 C15 121.39(9) . . ?
C1 C14 C22 124.32(9) . . ?
C22 C14 C15 114.27(8) . . ?
C16 C15 C14 120.51(9) . . ?
C20 C15 C14 120.99(9) . . ?
C20 C15 C16 118.50(9) . . ?
C17 C16 C15 120.95(9) . . ?
C16 C17 C18 119.84(9) . . ?
O1 C18 C17 115.73(9) . . ?
O1 C18 C19 124.31(9) . . ?
C19 C18 C17 119.96(9) . . ?
C18 C19 C20 119.53(9) . . ?
C15 C20 C19 121.10(9) . . ?
C23 C22 C14 122.33(9) . . ?
C27 C22 C14 119.63(9) . . ?
C27 C22 C23 118.02(9) . . ?
C24 C23 C22 120.84(9) . . ?
C23 C24 C25 120.16(9) . . ?
O2 C25 C24 115.65(9) . . ?
O2 C25 C26 124.51(9) . . ?
C26 C25 C24 119.85(9) . . ?
C27 C26 C25 119.19(9) . . ?
C26 C27 C22 121.74(9) . . ?

loop_
_geom_bond_atom_site_label_1
_geom_bond_atom_site_label_2
_geom_bond_distance
_geom_bond_site_symmetry_2
_geom_bond_publ_flag
O1 C18 1.3663(12) . ?
O1 C21 1.4291(12) . ?
O2 C25 1.3664(12) . ?
O2 C28 1.4310(12) . ?
C1 C2 1.4953(13) . ?
C1 C5 1.4934(13) . ?
C1 C14 1.3560(14) . ?
C2 C3 1.4109(14) . ?
C2 C6 1.3983(14) . ?
C3 C4 1.4621(14) . ?
C3 C9 1.3886(14) . ?
C4 C5 1.4077(14) . ?
C4 C13 1.3941(14) . ?
C5 C10 1.4000(14) . ?
C6 C7 1.3944(14) . ?
C7 C8 1.3936(15) . ?
C8 C9 1.3887(15) . ?
C10 C11 1.3918(15) . ?
C11 C12 1.3931(17) . ?
C12 C13 1.3868(16) . ?
C14 C15 1.4909(13) . ?
C14 C22 1.4880(13) . ?
C15 C16 1.3987(14) . ?
C15 C20 1.3929(13) . ?
C16 C17 1.3848(14) . ?
C17 C18 1.3959(14) . ?
C18 C19 1.3926(14) . ?
C19 C20 1.3929(14) . ?
C22 C23 1.4009(13) . ?
C22 C27 1.3936(14) . ?
C23 C24 1.3832(14) . ?
C24 C25 1.3973(14) . ?
C25 C26 1.3917(14) . ?
C26 C27 1.3913(14) . ?

loop_
_exptl_oxdiff_crystal_face_indexfrac_h
_exptl_oxdiff_crystal_face_indexfrac_k
_exptl_oxdiff_crystal_face_indexfrac_l
_exptl_oxdiff_crystal_face_x
_exptl_oxdiff_crystal_face_y
_exptl_oxdiff_crystal_face_z
-7.4645 0.4729 5.1184 0.0053 -0.0073 -1.0000
7.8866 0.2185 -4.4099 -0.0950 0.1123 0.9891
3.5009 3.4539 7.0189 -0.8455 0.5180 -0.1293
-3.5800 -3.4530 -6.9758 0.8466 -0.5187 0.1194
8.0883 0.0701 -3.9990 -0.1442 0.0892 0.9855
-8.0731 -0.0536 4.0333 0.1402 -0.0868 -0.9863
6.3509 0.0707 6.5376 -0.9784 0.0258 0.2049
0.2236 0.4269 9.3132 -0.8466 0.0218 -0.5318
-8.0444 0.1094 -4.0221 0.8586 -0.0229 -0.5122
4.0088 -0.5372 -8.3267 0.4959 -0.0123 0.8683
8.7061 -0.4174 -2.0457 -0.3570 0.0101 0.9340
2.7269 -5.8915 2.8825 -0.4254 -0.8915 0.1555
-1.8251 5.8959 -3.5634 0.4303 0.9021 -0.0318
-5.4646 5.1734 -0.2259 0.3579 0.7493 -0.5572
-6.0352 -2.0574 6.2534 -0.1842 -0.3878 -0.9031
4.4571 3.5562 -6.3226 0.2879 0.6050 0.7424
7.2042 -3.4551 -2.5182 -0.2209 -0.4615 0.8592
0.1348 -6.3796 -2.0661 0.1779 -0.9610 0.2115
-4.9337 -5.3322 1.6578 0.1591 -0.8565 -0.4909
-2.1366 5.9279 3.2689 -0.1612 0.8718 -0.4626
-8.2366 -2.4870 -0.6459 0.5693 -0.4361 -0.6969
-2.7794 3.0185 7.7700 -0.5230 0.4021 -0.7515
-4.1392 -0.9114 -8.1529 0.9859 -0.1299 0.1057
-5.0318 1.1998 -7.5007 0.9824 0.1821 -0.0412
